data_7021396
loop_
_publ_author_name
'Fedushkin, Igor L.'
'Markina, Olga V.'
'Lukoyanov, Anton N.'
'Morozov, Alexander G.'
'Baranov, Evgenii V.'
'Maslov, Maxim O.'
'Ketkov, Sergey Yu'

_publ_section_title
;
 Boron complexes of redox-active diimine ligand.
;
_journal_issue 22
_journal_name_full 'Dalton transactions (Cambridge, England : 2003)'
_journal_page_first 7952
_journal_page_last 7961
_journal_paper_doi 10.1039/c3dt33055a
_journal_volume 42
_journal_year 2013
_chemical_formula_sum 'C36 H41 B N2 O'
_chemical_formula_weight 528.52
_chemical_name_systematic
;
?
;
_space_group_IT_number 14
_symmetry_cell_setting monoclinic
_symmetry_space_group_name_Hall '-P 2yn'
_symmetry_space_group_name_H-M 'P 1 21/n 1'
_atom_sites_solution_hydrogens geom
_atom_sites_solution_primary direct
_atom_sites_solution_secondary difmap
_audit_creation_method SHELXL-97
_cell_angle_alpha 90.00
_cell_angle_beta 110.201(2)
_cell_angle_gamma 90.00
_cell_formula_units_Z 4
_cell_length_a 12.8866(12)
_cell_length_b 18.7947(17)
_cell_length_c 13.3897(12)
_cell_measurement_reflns_used 800
_cell_measurement_temperature 100(2)
_cell_measurement_theta_max 30
_cell_measurement_theta_min 2
_cell_volume 3043.5(5)
_computing_cell_refinement 'Bruker SMART'
_computing_data_collection 'Bruker SMART'
_computing_data_reduction 'Bruker SHELXTL'
_computing_molecular_graphics 'Bruker SHELXTL'
_computing_publication_material 'Bruker SHELXTL'
_computing_structure_refinement 'SHELXL-97 (Sheldrick, 1997)'
_computing_structure_solution 'SHELXS-97 (Sheldrick, 1990)'
_diffrn_ambient_temperature 100(2)
_diffrn_measured_fraction_theta_full 0.992
_diffrn_measured_fraction_theta_max 0.992
_diffrn_measurement_device_type 'CCD area detector'
_diffrn_measurement_method 'omega scans'
_diffrn_radiation_monochromator graphite
_diffrn_radiation_source 'fine-focus sealed tube'
_diffrn_radiation_type MoK\a
_diffrn_radiation_wavelength 0.71073
_diffrn_reflns_av_R_equivalents 0.0950
_diffrn_reflns_av_sigmaI/netI 0.0770
_diffrn_reflns_limit_h_max 15
_diffrn_reflns_limit_h_min -15
_diffrn_reflns_limit_k_max 23
_diffrn_reflns_limit_k_min -23
_diffrn_reflns_limit_l_max 16
_diffrn_reflns_limit_l_min -16
_diffrn_reflns_number 25678
_diffrn_reflns_theta_full 26.00
_diffrn_reflns_theta_max 26.00
_diffrn_reflns_theta_min 2.17
_exptl_absorpt_coefficient_mu 0.068
_exptl_absorpt_correction_T_max 0.9966
_exptl_absorpt_correction_T_min 0.9616
_exptl_absorpt_correction_type multi-scan
_exptl_absorpt_process_details 'SADABS (Sheldrick, 1998)'
_exptl_crystal_colour brown
_exptl_crystal_density_diffrn 1.153
_exptl_crystal_density_method 'not measured'
_exptl_crystal_description stick
_exptl_crystal_F_000 1136
_exptl_crystal_size_max 0.58
_exptl_crystal_size_mid 0.07
_exptl_crystal_size_min 0.05
_refine_diff_density_max 0.418
_refine_diff_density_min -0.306
_refine_diff_density_rms 0.063
_refine_ls_extinction_method none
_refine_ls_goodness_of_fit_ref 1.008
_refine_ls_hydrogen_treatment mixed
_refine_ls_matrix_type full
_refine_ls_number_parameters 383
_refine_ls_number_reflns 5936
_refine_ls_number_restraints 48
_refine_ls_restrained_S_all 1.090
_refine_ls_R_factor_all 0.1645
_refine_ls_R_factor_gt 0.0852
_refine_ls_shift/su_max 0.000
_refine_ls_shift/su_mean 0.000
_refine_ls_structure_factor_coef Fsqd
_refine_ls_weighting_details 'calc w=1/[\s^2^(Fo^2^)+(0.1178P)^2^+0.0000P] where P=(Fo^2^+2Fc^2^)/3'
_refine_ls_weighting_scheme calc
_refine_ls_wR_factor_gt 0.1954
_refine_ls_wR_factor_ref 0.2267
_reflns_number_gt 3080
_reflns_number_total 5936
_reflns_threshold_expression >2sigma(I)
_cod_data_source_file c3dt33055a.txt
_cod_data_source_block bbian1m
_cod_depositor_comments
;
The following automatic conversions were performed:

'_symmetry_cell_setting' value 'Monoclinic' changed to 'monoclinic'
according to /home/saulius/struct/CIF-dictionaries/cif_core.dic
dictionary named 'cif_core.dic' version 2.4.2 from 2011-04-26.

Automatic conversion script
Id: cif_fix_values 1891 2012-01-12 08:04:46Z andrius 
;
_cod_original_sg_symbol_H-M P2(1)/n
_cod_database_code 7021396

loop_
_symmetry_equiv_pos_as_xyz
'x, y, z'
'-x+1/2, y+1/2, -z+1/2'
'-x, -y, -z'
'x-1/2, -y-1/2, z-1/2'

loop_
_atom_site_label
_atom_site_type_symbol
_atom_site_fract_x
_atom_site_fract_y
_atom_site_fract_z
_atom_site_U_iso_or_equiv
_atom_site_adp_type
_atom_site_occupancy
_atom_site_symmetry_multiplicity
_atom_site_calc_flag
_atom_site_refinement_flags
_atom_site_disorder_assembly
_atom_site_disorder_group
B1 B 0.3280(2) 0.11682(13) -0.39518(19) 0.0251(6) Uani 1 1 d . . .
O1 O 0.32568(14) 0.04392(8) -0.38853(13) 0.0393(5) Uani 1 1 d . . .
H1 H 0.350(2) 0.0210(16) -0.430(2) 0.070(10) Uiso 1 1 d . . .
N1 N 0.30051(14) 0.16471(9) -0.32519(13) 0.0240(4) Uani 1 1 d . . .
N2 N 0.35709(14) 0.15890(9) -0.47118(13) 0.0225(4) Uani 1 1 d . . .
C1 C 0.31457(16) 0.23313(11) -0.35895(16) 0.0215(5) Uani 1 1 d . . .
C2 C 0.34617(16) 0.23037(11) -0.44488(16) 0.0208(5) Uani 1 1 d . . .
C3 C 0.35883(16) 0.30201(11) -0.48060(16) 0.0223(5) Uani 1 1 d . . .
C4 C 0.33125(17) 0.34653(11) -0.40742(16) 0.0216(5) Uani 1 1 d . . .
C5 C 0.30257(17) 0.30672(11) -0.33015(16) 0.0234(5) Uani 1 1 d . . .
C6 C 0.27255(19) 0.34335(12) -0.25577(17) 0.0293(6) Uani 1 1 d . . .
H6A H 0.2527 0.3186 -0.2031 0.035 Uiso 1 1 calc R . .
C7 C 0.27162(19) 0.41861(12) -0.25885(18) 0.0317(6) Uani 1 1 d . . .
H7A H 0.2510 0.4440 -0.2072 0.038 Uiso 1 1 calc R . .
C8 C 0.29938(18) 0.45611(12) -0.33332(18) 0.0308(6) Uani 1 1 d . . .
H8A H 0.2976 0.5066 -0.3325 0.037 Uiso 1 1 calc R . .
C9 C 0.33075(18) 0.42046(11) -0.41178(17) 0.0258(6) Uani 1 1 d . . .
C10 C 0.36242(19) 0.45115(12) -0.49402(18) 0.0336(6) Uani 1 1 d . . .
H10A H 0.3655 0.5014 -0.4998 0.040 Uiso 1 1 calc R . .
C11 C 0.38846(19) 0.40851(13) -0.56500(19) 0.0359(6) Uani 1 1 d . . .
H11A H 0.4088 0.4305 -0.6194 0.043 Uiso 1 1 calc R . .
C12 C 0.38643(17) 0.33318(12) -0.56099(17) 0.0274(6) Uani 1 1 d . . .
H12A H 0.4036 0.3051 -0.6122 0.033 Uiso 1 1 calc R . .
C13 C 0.27606(18) 0.15288(11) -0.22914(17) 0.0280(6) Uani 1 1 d . . .
C14 C 0.3643(2) 0.14200(12) -0.13342(18) 0.0389(7) Uani 1 1 d . . .
C15 C 0.3400(3) 0.13382(14) -0.0414(2) 0.0550(9) Uani 1 1 d . . .
H15A H 0.3982 0.1252 0.0240 0.066 Uiso 1 1 calc R . .
C16 C 0.2345(3) 0.13791(13) -0.0431(2) 0.0588(8) Uani 1 1 d . . .
H16A H 0.2202 0.1334 0.0216 0.071 Uiso 1 1 calc R . .
C17 C 0.1468(2) 0.14857(14) -0.1377(2) 0.0577(7) Uani 1 1 d . . .
H17A H 0.0733 0.1504 -0.1373 0.069 Uiso 1 1 calc R . .
C18 C 0.1668(2) 0.15663(12) -0.2341(2) 0.0400(6) Uani 1 1 d . . .
C19 C 0.4820(2) 0.14104(16) -0.1296(2) 0.0512(9) Uani 1 1 d . . .
H19A H 0.4814 0.1499 -0.2035 0.061 Uiso 1 1 calc R . .
C20 C 0.5494(3) 0.20032(18) -0.0588(3) 0.0932(15) Uani 1 1 d . . .
H20A H 0.5157 0.2464 -0.0855 0.140 Uiso 1 1 calc R . .
H20B H 0.6252 0.1992 -0.0595 0.140 Uiso 1 1 calc R . .
H20C H 0.5507 0.1934 0.0142 0.140 Uiso 1 1 calc R . .
C21 C 0.5378(3) 0.06964(18) -0.0936(3) 0.0828(12) Uani 1 1 d . . .
H21A H 0.4928 0.0317 -0.1380 0.124 Uiso 1 1 calc R . .
H21B H 0.5456 0.0614 -0.0191 0.124 Uiso 1 1 calc R . .
H21C H 0.6111 0.0698 -0.1006 0.124 Uiso 1 1 calc R . .
C22 C 0.0747(2) 0.16846(15) -0.3377(2) 0.0509(7) Uani 1 1 d . . .
H22A H 0.1065 0.1963 -0.3840 0.061 Uiso 1 1 calc R . .
C23 C 0.0345(3) 0.0994(2) -0.3936(3) 0.0880(14) Uani 1 1 d . . .
H23A H 0.0966 0.0739 -0.4037 0.132 Uiso 1 1 calc R . .
H23B H -0.0221 0.1088 -0.4631 0.132 Uiso 1 1 calc R . .
H23C H 0.0028 0.0702 -0.3506 0.132 Uiso 1 1 calc R . .
C24 C -0.0193(2) 0.2131(2) -0.3254(3) 0.0916(13) Uani 1 1 d . . .
H24A H 0.0094 0.2598 -0.2957 0.137 Uiso 1 1 calc R . .
H24B H -0.0504 0.1888 -0.2774 0.137 Uiso 1 1 calc R . .
H24C H -0.0770 0.2195 -0.3951 0.137 Uiso 1 1 calc R . .
C25 C 0.38488(19) 0.13654(11) -0.56137(17) 0.0271(6) Uani 1 1 d . . .
C26 C 0.4963(2) 0.12920(12) -0.5496(2) 0.0395(6) Uani 1 1 d . A .
C27 C 0.5194(3) 0.10488(14) -0.6387(2) 0.0712(8) Uani 1 1 d DU . .
H27A H 0.5943 0.0994 -0.6335 0.085 Uiso 1 1 calc R . .
C28 C 0.4397(3) 0.08916(18) -0.7304(3) 0.0896(11) Uani 1 1 d U . .
H28A H 0.4590 0.0723 -0.7886 0.108 Uiso 1 1 calc R . .
C29 C 0.3311(4) 0.09694(17) -0.7419(2) 0.0831(13) Uani 1 1 d U . .
H29A H 0.2757 0.0853 -0.8080 0.100 Uiso 1 1 calc R . .
C30 C 0.2993(3) 0.12212(14) -0.6568(2) 0.0526(9) Uani 1 1 d . . .
C31 C 0.58712(17) 0.14664(12) -0.4468(2) 0.0540(9) Uani 1 1 d D . .
H31A H 0.5414 0.1637 -0.4085 0.065 Uiso 1 1 d . . .
C32 C 0.6832(3) 0.1667(3) -0.4844(4) 0.050(2) Uani 0.423(6) 1 d PDU A 1
H32A H 0.7456 0.1839 -0.4237 0.074 Uiso 0.423(6) 1 calc PR A 1
H32B H 0.6592 0.2043 -0.5383 0.074 Uiso 0.423(6) 1 calc PR A 1
H32C H 0.7061 0.1248 -0.5151 0.074 Uiso 0.423(6) 1 calc PR A 1
C32' C 0.6771(4) 0.1994(3) -0.4389(6) 0.115(3) Uani 0.577(6) 1 d PDU A 2
H32D H 0.6712 0.2396 -0.3946 0.173 Uiso 0.577(6) 1 calc PR A 2
H32E H 0.6695 0.2165 -0.5102 0.173 Uiso 0.577(6) 1 calc PR A 2
H32F H 0.7493 0.1765 -0.4067 0.173 Uiso 0.577(6) 1 calc PR A 2
C33 C 0.6288(4) 0.08214(16) -0.3802(3) 0.1021(16) Uani 1 1 d DU A .
H33A H 0.5686 0.0608 -0.3614 0.153 Uiso 1 1 calc R . .
H33B H 0.6891 0.0956 -0.3151 0.153 Uiso 1 1 calc R . .
H33C H 0.6559 0.0476 -0.4202 0.153 Uiso 1 1 calc R . .
C34 C 0.1798(3) 0.13339(18) -0.6697(3) 0.0873(14) Uani 1 1 d . . .
H34A H 0.1785 0.1512 -0.5998 0.105 Uiso 1 1 calc R . .
C35 C 0.1140(4) 0.0641(2) -0.6928(5) 0.139(2) Uani 1 1 d U . .
H35A H 0.1507 0.0289 -0.6381 0.209 Uiso 1 1 calc R . .
H35B H 0.1098 0.0461 -0.7628 0.209 Uiso 1 1 calc R . .
H35C H 0.0391 0.0730 -0.6926 0.209 Uiso 1 1 calc R . .
C36 C 0.1253(4) 0.1898(2) -0.7513(4) 0.1322(19) Uani 1 1 d U . .
H36A H 0.1741 0.2312 -0.7401 0.198 Uiso 1 1 calc R . .
H36B H 0.0551 0.2040 -0.7439 0.198 Uiso 1 1 calc R . .
H36C H 0.1112 0.1707 -0.8229 0.198 Uiso 1 1 calc R . .

loop_
_atom_site_aniso_label
_atom_site_aniso_U_11
_atom_site_aniso_U_22
_atom_site_aniso_U_33
_atom_site_aniso_U_23
_atom_site_aniso_U_13
_atom_site_aniso_U_12
B1 0.0243(11) 0.0257(13) 0.0284(12) -0.0009(11) 0.0129(10) -0.0016(11)
O1 0.0602(9) 0.0232(8) 0.0476(9) -0.0016(7) 0.0354(8) -0.0038(7)
N1 0.0312(9) 0.0198(9) 0.0246(9) 0.0018(7) 0.0145(7) -0.0009(7)
N2 0.0258(9) 0.0207(9) 0.0236(9) -0.0024(7) 0.0118(7) -0.0021(7)
C1 0.0224(10) 0.0218(10) 0.0207(10) 0.0009(9) 0.0078(8) 0.0019(9)
C2 0.0168(10) 0.0252(11) 0.0173(10) -0.0026(9) 0.0018(8) -0.0002(9)
C3 0.0186(10) 0.0249(11) 0.0221(10) 0.0009(9) 0.0053(9) 0.0018(9)
C4 0.0171(9) 0.0263(11) 0.0193(10) -0.0001(9) 0.0039(8) 0.0017(9)
C5 0.0211(10) 0.0275(11) 0.0218(10) 0.0021(9) 0.0077(8) -0.0003(9)
C6 0.0358(12) 0.0308(12) 0.0249(11) -0.0037(10) 0.0152(9) 0.0017(10)
C7 0.0421(12) 0.0273(12) 0.0315(11) -0.0056(10) 0.0200(10) 0.0023(10)
C8 0.0361(12) 0.0209(11) 0.0377(12) -0.0036(10) 0.0159(10) 0.0018(10)
C9 0.0261(10) 0.0251(11) 0.0266(11) 0.0000(9) 0.0095(9) 0.0007(9)
C10 0.0410(13) 0.0229(11) 0.0378(13) 0.0045(10) 0.0148(11) 0.0008(10)
C11 0.0432(13) 0.0329(13) 0.0396(13) 0.0049(10) 0.0245(11) -0.0003(11)
C12 0.0276(11) 0.0325(12) 0.0279(11) 0.0022(9) 0.0168(9) 0.0002(9)
C13 0.0411(12) 0.0175(10) 0.0336(11) 0.0032(9) 0.0236(10) 0.0020(9)
C14 0.0603(16) 0.0310(13) 0.0255(12) -0.0026(10) 0.0149(12) -0.0090(12)
C15 0.101(2) 0.0399(15) 0.0323(13) -0.0053(11) 0.0329(14) -0.0131(15)
C16 0.127(2) 0.0227(13) 0.0511(14) 0.0044(11) 0.0619(14) 0.0038(14)
C17 0.0843(15) 0.0305(14) 0.0932(17) 0.0162(12) 0.0750(13) 0.0169(12)
C18 0.0513(13) 0.0242(12) 0.0586(14) 0.0166(11) 0.0372(11) 0.0144(10)
C19 0.0448(16) 0.0685(19) 0.0293(14) 0.0022(13) -0.0011(13) -0.0136(14)
C20 0.050(2) 0.065(2) 0.121(3) -0.021(2) -0.027(2) 0.0006(17)
C21 0.093(2) 0.059(2) 0.104(3) -0.0222(19) 0.042(2) 0.0025(18)
C22 0.0415(13) 0.0526(16) 0.0742(16) 0.0289(13) 0.0397(12) 0.0130(12)
C23 0.080(3) 0.097(3) 0.066(2) 0.016(2) -0.001(2) 0.016(2)
C24 0.0466(17) 0.103(3) 0.134(3) 0.028(2) 0.0428(19) 0.0300(18)
C25 0.0403(12) 0.0187(11) 0.0256(11) -0.0014(9) 0.0154(10) 0.0013(9)
C26 0.0531(13) 0.0205(12) 0.0625(14) 0.0026(10) 0.0424(11) 0.0029(10)
C27 0.1232(19) 0.0290(14) 0.1065(18) 0.0103(13) 0.0972(14) 0.0121(14)
C28 0.176(3) 0.0538(19) 0.0668(17) 0.0064(15) 0.0773(16) 0.0328(19)
C29 0.159(3) 0.0478(18) 0.0269(15) -0.0042(14) 0.0115(19) 0.020(2)
C30 0.078(2) 0.0374(14) 0.0262(13) -0.0080(12) -0.0026(14) 0.0105(14)
C31 0.0230(12) 0.0407(15) 0.105(2) -0.0141(15) 0.0305(13) -0.0012(11)
C32 0.030(3) 0.035(3) 0.083(4) -0.012(3) 0.019(3) -0.010(3)
C32' 0.106(5) 0.081(4) 0.125(5) 0.007(4) -0.003(4) -0.045(4)
C33 0.151(3) 0.063(2) 0.070(2) 0.0058(19) 0.010(2) -0.019(2)
C34 0.059(2) 0.064(2) 0.089(3) -0.0312(19) -0.038(2) 0.0135(17)
C35 0.085(3) 0.097(3) 0.190(5) -0.039(3) -0.011(3) -0.014(2)
C36 0.112(3) 0.101(3) 0.120(3) -0.004(3) -0.040(3) 0.027(3)

loop_
_atom_type_symbol
_atom_type_description
_atom_type_scat_dispersion_real
_atom_type_scat_dispersion_imag
_atom_type_scat_source
C C 0.0033 0.0016 'International Tables Vol C Tables 4.2.6.8 and 6.1.1.4'
H H 0.0000 0.0000 'International Tables Vol C Tables 4.2.6.8 and 6.1.1.4'
B B 0.0013 0.0007 'International Tables Vol C Tables 4.2.6.8 and 6.1.1.4'
N N 0.0061 0.0033 'International Tables Vol C Tables 4.2.6.8 and 6.1.1.4'
O O 0.0106 0.0060 'International Tables Vol C Tables 4.2.6.8 and 6.1.1.4'

loop_
_geom_angle_atom_site_label_1
_geom_angle_atom_site_label_2
_geom_angle_atom_site_label_3
_geom_angle
O1 B1 N1 124.7(2)
O1 B1 N2 127.7(2)
N1 B1 N2 107.59(19)
C1 N1 B1 106.17(18)
C1 N1 C13 121.56(17)
B1 N1 C13 131.85(18)
C2 N2 C25 124.40(17)
C2 N2 B1 105.96(18)
C25 N2 B1 129.52(18)
C2 C1 N1 110.64(18)
C2 C1 C5 110.68(19)
N1 C1 C5 138.7(2)
C1 C2 N2 109.63(18)
C1 C2 C3 110.24(18)
N2 C2 C3 140.1(2)
C12 C3 C4 118.8(2)
C12 C3 C2 137.6(2)
C4 C3 C2 103.55(18)
C9 C4 C3 123.8(2)
C9 C4 C5 123.8(2)
C3 C4 C5 112.33(19)
C6 C5 C4 118.2(2)
C6 C5 C1 138.6(2)
C4 C5 C1 103.19(18)
C5 C6 C7 118.8(2)
C8 C7 C6 122.4(2)
C7 C8 C9 120.7(2)
C4 C9 C8 116.1(2)
C4 C9 C10 116.1(2)
C8 C9 C10 127.9(2)
C11 C10 C9 120.3(2)
C10 C11 C12 123.1(2)
C3 C12 C11 117.9(2)
C18 C13 C14 122.6(2)
C18 C13 N1 118.65(19)
C14 C13 N1 118.6(2)
C15 C14 C13 118.0(3)
C15 C14 C19 120.4(2)
C13 C14 C19 121.5(2)
C16 C15 C14 121.0(3)
C15 C16 C17 121.2(3)
C16 C17 C18 120.2(3)
C13 C18 C17 117.0(2)
C13 C18 C22 121.2(2)
C17 C18 C22 121.9(2)
C14 C19 C21 112.6(3)
C14 C19 C20 111.4(3)
C21 C19 C20 110.0(2)
C18 C22 C23 111.1(2)
C18 C22 C24 112.6(3)
C23 C22 C24 112.3(3)
C26 C25 C30 122.7(2)
C26 C25 N2 118.65(19)
C30 C25 N2 118.6(2)
C25 C26 C27 116.6(2)
C25 C26 C31 121.8(2)
C27 C26 C31 121.5(2)
C28 C27 C26 122.3(3)
C27 C28 C29 120.9(3)
C28 C29 C30 121.0(3)
C25 C30 C29 116.4(3)
C25 C30 C34 122.1(3)
C29 C30 C34 121.5(3)
C33 C31 C32' 112.6(3)
C33 C31 C26 112.1(2)
C32' C31 C26 123.2(4)
C33 C31 C32 103.4(3)
C32' C31 C32 34.0(3)
C26 C31 C32 102.4(3)
C30 C34 C36 112.6(4)
C30 C34 C35 112.2(3)
C36 C34 C35 111.4(3)

loop_
_geom_bond_atom_site_label_1
_geom_bond_atom_site_label_2
_geom_bond_distance
B1 O1 1.374(3)
B1 N1 1.429(3)
B1 N2 1.437(3)
N1 C1 1.395(3)
N1 C13 1.443(3)
N2 C2 1.408(3)
N2 C25 1.436(3)
C1 C2 1.348(3)
C1 C5 1.458(3)
C2 C3 1.457(3)
C3 C12 1.376(3)
C3 C4 1.424(3)
C4 C9 1.391(3)
C4 C5 1.425(3)
C5 C6 1.372(3)
C6 C7 1.415(3)
C7 C8 1.366(3)
C8 C9 1.418(3)
C9 C10 1.422(3)
C10 C11 1.371(3)
C11 C12 1.418(3)
C13 C18 1.389(3)
C13 C14 1.404(3)
C14 C15 1.380(4)
C14 C19 1.501(4)
C15 C16 1.355(4)
C16 C17 1.390(4)
C17 C18 1.409(4)
C18 C22 1.498(3)
C19 C21 1.520(4)
C19 C20 1.525(4)
C22 C23 1.499(5)
C22 C24 1.529(4)
C25 C26 1.396(3)
C25 C30 1.396(3)
C26 C27 1.402(4)
C26 C31 1.503(3)
C27 C28 1.334(4)
C28 C29 1.362(6)
C29 C30 1.419(5)
C30 C34 1.505(5)
C31 C33 1.491(3)
C31 C32' 1.501(4)
C31 C32 1.535(4)
C34 C36 1.510(5)
C34 C35 1.526(5)

loop_
_geom_torsion_atom_site_label_1
_geom_torsion_atom_site_label_2
_geom_torsion_atom_site_label_3
_geom_torsion_atom_site_label_4
_geom_torsion
O1 B1 N1 C1 179.5(2)
N2 B1 N1 C1 -0.7(2)
O1 B1 N1 C13 7.1(4)
N2 B1 N1 C13 -173.09(19)
O1 B1 N2 C2 179.7(2)
N1 B1 N2 C2 -0.1(2)
O1 B1 N2 C25 3.7(4)
N1 B1 N2 C25 -176.13(18)
B1 N1 C1 C2 1.2(2)
C13 N1 C1 C2 174.59(18)
B1 N1 C1 C5 179.3(2)
C13 N1 C1 C5 -7.3(4)
N1 C1 C2 N2 -1.3(2)
C5 C1 C2 N2 -179.95(16)
N1 C1 C2 C3 179.05(16)
C5 C1 C2 C3 0.4(2)
C25 N2 C2 C1 177.14(18)
B1 N2 C2 C1 0.8(2)
C25 N2 C2 C3 -3.4(4)
B1 N2 C2 C3 -179.7(2)
C1 C2 C3 C12 -178.9(2)
N2 C2 C3 C12 1.6(4)
C1 C2 C3 C4 -0.2(2)
N2 C2 C3 C4 -179.7(2)
C12 C3 C4 C9 -0.2(3)
C2 C3 C4 C9 -179.24(19)
C12 C3 C4 C5 178.88(18)
C2 C3 C4 C5 -0.1(2)
C9 C4 C5 C6 0.1(3)
C3 C4 C5 C6 -179.01(18)
C9 C4 C5 C1 179.46(19)
C3 C4 C5 C1 0.4(2)
C2 C1 C5 C6 178.7(2)
N1 C1 C5 C6 0.6(4)
C2 C1 C5 C4 -0.5(2)
N1 C1 C5 C4 -178.5(2)
C4 C5 C6 C7 -0.1(3)
C1 C5 C6 C7 -179.2(2)
C5 C6 C7 C8 0.1(3)
C6 C7 C8 C9 0.0(3)
C3 C4 C9 C8 179.01(19)
C5 C4 C9 C8 0.0(3)
C3 C4 C9 C10 -1.4(3)
C5 C4 C9 C10 179.63(19)
C7 C8 C9 C4 0.0(3)
C7 C8 C9 C10 -179.6(2)
C4 C9 C10 C11 1.7(3)
C8 C9 C10 C11 -178.8(2)
C9 C10 C11 C12 -0.4(3)
C4 C3 C12 C11 1.5(3)
C2 C3 C12 C11 -179.9(2)
C10 C11 C12 C3 -1.2(3)
C1 N1 C13 C18 84.6(2)
B1 N1 C13 C18 -104.0(3)
C1 N1 C13 C14 -91.9(2)
B1 N1 C13 C14 79.6(3)
C18 C13 C14 C15 0.9(3)
N1 C13 C14 C15 177.2(2)
C18 C13 C14 C19 -177.5(2)
N1 C13 C14 C19 -1.2(3)
C13 C14 C15 C16 -1.6(4)
C19 C14 C15 C16 176.9(2)
C14 C15 C16 C17 1.7(4)
C15 C16 C17 C18 -1.1(4)
C14 C13 C18 C17 -0.3(3)
N1 C13 C18 C17 -176.7(2)
C14 C13 C18 C22 179.9(2)
N1 C13 C18 C22 3.5(3)
C16 C17 C18 C13 0.4(4)
C16 C17 C18 C22 -179.8(2)
C15 C14 C19 C21 64.2(3)
C13 C14 C19 C21 -117.4(3)
C15 C14 C19 C20 -59.9(3)
C13 C14 C19 C20 118.5(3)
C13 C18 C22 C23 87.4(3)
C17 C18 C22 C23 -92.4(3)
C13 C18 C22 C24 -145.6(3)
C17 C18 C22 C24 34.6(4)
C2 N2 C25 C26 88.6(2)
B1 N2 C25 C26 -95.9(3)
C2 N2 C25 C30 -92.2(3)
B1 N2 C25 C30 83.2(3)
C30 C25 C26 C27 -1.3(3)
N2 C25 C26 C27 177.8(2)
C30 C25 C26 C31 178.6(2)
N2 C25 C26 C31 -2.3(3)
C25 C26 C27 C28 -0.2(4)
C31 C26 C27 C28 180.0(3)
C26 C27 C28 C29 0.8(5)
C27 C28 C29 C30 0.1(5)
C26 C25 C30 C29 2.0(4)
N2 C25 C30 C29 -177.1(2)
C26 C25 C30 C34 -177.2(3)
N2 C25 C30 C34 3.7(4)
C28 C29 C30 C25 -1.4(4)
C28 C29 C30 C34 177.8(3)
C25 C26 C31 C33 96.8(3)
C27 C26 C31 C33 -83.4(3)
C25 C26 C31 C32' -123.6(4)
C27 C26 C31 C32' 56.3(4)
C25 C26 C31 C32 -153.0(3)
C27 C26 C31 C32 26.8(4)
C25 C30 C34 C36 116.2(3)
C29 C30 C34 C36 -63.0(4)
C25 C30 C34 C35 -117.2(4)
C29 C30 C34 C35 63.6(5)
